data_7121132
loop_
_publ_author_name
'Mahato, Karuna'
'Arora, Neha'
'Ray Bagdi, Prasanta'
'Gattu, Radhakrishna'
'Ghosh, Siddhartha Sankar'
'Khan, Abu T.'

_publ_section_title
;
 An oxidative cross-coupling reaction of 4-hydroxydithiocoumarin and
 amines/thiols using a combination of I<sub>2</sub> and TBHP: access to
 lead molecules for biomedical applications.
;
_journal_issue 12
_journal_name_full 'Chemical communications (Cambridge, England)'
_journal_page_first 1513
_journal_page_last 1516
_journal_paper_doi 10.1039/c7cc08502h
_journal_volume 54
_journal_year 2018
_chemical_formula_sum 'C15 H12 N O S2'
_chemical_formula_weight 286.38
_space_group_IT_number 14
_space_group_name_Hall '-P 2ybc'
_space_group_name_H-M_alt 'P 1 21/c 1'
_symmetry_space_group_name_Hall '-P 2ybc'
_symmetry_space_group_name_H-M 'P 1 21/c 1'
_atom_sites_solution_hydrogens geom
_atom_sites_solution_primary direct
_atom_sites_solution_secondary difmap
_audit_creation_method SHELXL-97
_audit_update_record
;
2017-09-05 deposited with the CCDC.
2018-01-11 downloaded from the CCDC.
;
_cell_angle_alpha 90.00
_cell_angle_beta 93.39(3)
_cell_angle_gamma 90.00
_cell_formula_units_Z 4
_cell_length_a 10.834(4)
_cell_length_b 10.782(4)
_cell_length_c 11.696(5)
_cell_measurement_temperature 296(2)
_cell_volume 1363.8(9)
_computing_structure_refinement 'SHELXL-97 (Sheldrick, 1997)'
_computing_structure_solution 'SHELXS-97 (Sheldrick, 1990)'
_diffrn_ambient_temperature 296(2)
_diffrn_measured_fraction_theta_full 0.998
_diffrn_measured_fraction_theta_max 0.998
_diffrn_radiation_monochromator graphite
_diffrn_radiation_source 'fine-focus sealed tube'
_diffrn_radiation_type MoK\a
_diffrn_radiation_wavelength 0.71073
_diffrn_reflns_av_R_equivalents 0.0555
_diffrn_reflns_av_sigmaI/netI 0.0438
_diffrn_reflns_limit_h_max 12
_diffrn_reflns_limit_h_min -12
_diffrn_reflns_limit_k_max 12
_diffrn_reflns_limit_k_min -8
_diffrn_reflns_limit_l_max 13
_diffrn_reflns_limit_l_min -13
_diffrn_reflns_number 9778
_diffrn_reflns_theta_full 24.99
_diffrn_reflns_theta_max 24.99
_diffrn_reflns_theta_min 2.57
_exptl_absorpt_coefficient_mu 0.380
_exptl_crystal_density_diffrn 1.395
_exptl_crystal_density_method 'not measured'
_exptl_crystal_F_000 596
_refine_diff_density_max 1.151
_refine_diff_density_min -0.190
_refine_diff_density_rms 0.058
_refine_ls_extinction_method none
_refine_ls_goodness_of_fit_ref 1.006
_refine_ls_hydrogen_treatment mixed
_refine_ls_matrix_type full
_refine_ls_number_parameters 176
_refine_ls_number_reflns 2391
_refine_ls_number_restraints 0
_refine_ls_restrained_S_all 1.006
_refine_ls_R_factor_all 0.1007
_refine_ls_R_factor_gt 0.0651
_refine_ls_shift/su_max 0.000
_refine_ls_shift/su_mean 0.000
_refine_ls_structure_factor_coef Fsqd
_refine_ls_weighting_details 'calc w=1/[\s^2^(Fo^2^)+(0.1000P)^2^+0.9780P] where P=(Fo^2^+2Fc^2^)/3'
_refine_ls_weighting_scheme calc
_refine_ls_wR_factor_gt 0.1761
_refine_ls_wR_factor_ref 0.1987
_reflns_number_gt 1517
_reflns_number_total 2391
_reflns_threshold_expression >2sigma(I)
_cod_data_source_file c7cc08502h2.cif
_cod_data_source_block test1
_cod_depositor_comments 'Adding full bibliography for 7121132--7121134.cif.'
_cod_original_cell_volume 1363.9(10)
_cod_database_code 7121132

loop_
_symmetry_equiv_pos_as_xyz
'x, y, z'
'-x, y+1/2, -z+1/2'
'-x, -y, -z'
'x, -y-1/2, z-1/2'

loop_
_atom_site_label
_atom_site_type_symbol
_atom_site_fract_x
_atom_site_fract_y
_atom_site_fract_z
_atom_site_U_iso_or_equiv
_atom_site_adp_type
_atom_site_occupancy
_atom_site_symmetry_multiplicity
_atom_site_calc_flag
_atom_site_refinement_flags
S1 S 0.97530(12) 0.20662(11) 0.36953(12) 0.0776(5) Uani 1 1 d .
S2 S 0.83592(12) 0.37170(12) 0.21107(11) 0.0782(5) Uani 1 1 d .
C11 C 1.0980(4) 0.2245(4) 0.4707(4) 0.0622(11) Uani 1 1 d .
C7 C 0.9572(4) 0.3520(4) 0.3161(4) 0.0625(11) Uani 1 1 d .
C9 C 1.1276(4) 0.4500(4) 0.4352(4) 0.0619(11) Uani 1 1 d .
C8 C 1.0289(4) 0.4497(4) 0.3499(4) 0.0658(12) Uani 1 1 d .
H8 H 1.0115 0.5247 0.3131 0.079 Uiso 1 1 calc R
C2 C 0.6670(4) 0.2005(4) 0.2634(4) 0.0621(11) Uani 1 1 d .
C10 C 1.1579(4) 0.3354(4) 0.4967(4) 0.0611(11) Uani 1 1 d .
C1 C 0.5942(5) 0.1013(4) 0.2239(4) 0.0735(13) Uani 1 1 d .
H1 H 0.6102 0.0629 0.1551 0.088 Uiso 1 1 calc R
C12 C 1.1335(4) 0.1183(5) 0.5298(5) 0.0816(14) Uani 1 1 d .
H12 H 1.0949 0.0433 0.5113 0.098 Uiso 1 1 calc R
C3 C 0.6390(5) 0.2555(5) 0.3638(4) 0.0770(14) Uani 1 1 d .
H3 H 0.6856 0.3226 0.3917 0.092 Uiso 1 1 calc R
C14 C 1.2832(5) 0.2323(5) 0.6442(5) 0.0879(15) Uani 1 1 d .
H14 H 1.3436 0.2355 0.7040 0.105 Uiso 1 1 calc R
C6 C 0.4981(5) 0.0596(5) 0.2867(6) 0.0861(16) Uani 1 1 d .
H6 H 0.4512 -0.0080 0.2605 0.103 Uiso 1 1 calc R
C15 C 1.2505(4) 0.3363(5) 0.5836(4) 0.0772(14) Uani 1 1 d .
H15 H 1.2917 0.4102 0.6011 0.093 Uiso 1 1 calc R
C13 C 1.2251(5) 0.1228(5) 0.6153(5) 0.0883(16) Uani 1 1 d .
H13 H 1.2484 0.0506 0.6544 0.106 Uiso 1 1 calc R
C5 C 0.4718(5) 0.1156(7) 0.3852(6) 0.1027(19) Uani 1 1 d .
H5 H 0.4060 0.0885 0.4263 0.123 Uiso 1 1 calc R
C4 C 0.5433(6) 0.2130(6) 0.4237(5) 0.0970(18) Uani 1 1 d .
H4 H 0.5264 0.2512 0.4923 0.116 Uiso 1 1 calc R
O1 O 1.1868(3) 0.5452(3) 0.4585(3) 0.0803(10) Uani 1 1 d .
N1 N 0.7674(4) 0.2350(4) 0.2016(4) 0.0742(11) Uani 1 1 d .
H1N H 0.796(4) 0.196(4) 0.145(4) 0.063(14) Uiso 1 1 d .

loop_
_atom_site_aniso_label
_atom_site_aniso_U_11
_atom_site_aniso_U_22
_atom_site_aniso_U_33
_atom_site_aniso_U_23
_atom_site_aniso_U_13
_atom_site_aniso_U_12
S1 0.0772(8) 0.0526(7) 0.0997(10) 0.0046(6) -0.0241(7) -0.0109(6)
S2 0.0790(8) 0.0691(8) 0.0843(9) 0.0130(6) -0.0127(6) -0.0057(6)
C11 0.054(2) 0.058(3) 0.073(3) 0.002(2) -0.003(2) -0.005(2)
C7 0.065(3) 0.061(3) 0.061(3) 0.006(2) 0.003(2) -0.002(2)
C9 0.072(3) 0.055(3) 0.059(3) -0.005(2) 0.012(2) -0.009(2)
C8 0.078(3) 0.052(3) 0.067(3) 0.007(2) 0.007(2) -0.009(2)
C2 0.058(2) 0.054(2) 0.073(3) 0.002(2) -0.015(2) 0.004(2)
C10 0.059(2) 0.059(3) 0.065(3) -0.005(2) 0.003(2) -0.008(2)
C1 0.069(3) 0.066(3) 0.082(3) -0.002(2) -0.024(3) 0.009(2)
C12 0.066(3) 0.060(3) 0.117(4) 0.013(3) -0.013(3) -0.009(2)
C3 0.082(3) 0.078(3) 0.069(3) -0.010(3) -0.010(3) -0.003(3)
C14 0.074(3) 0.097(4) 0.090(4) 0.005(3) -0.020(3) -0.007(3)
C6 0.063(3) 0.072(3) 0.119(5) 0.013(3) -0.022(3) -0.007(3)
C15 0.072(3) 0.072(3) 0.086(3) -0.006(3) -0.011(3) -0.012(3)
C13 0.073(3) 0.080(4) 0.110(4) 0.020(3) -0.016(3) -0.001(3)
C5 0.076(4) 0.120(5) 0.111(5) 0.018(4) 0.000(3) -0.010(4)
C4 0.089(4) 0.127(5) 0.074(3) 0.003(3) 0.005(3) -0.001(4)
O1 0.098(2) 0.062(2) 0.081(2) -0.0043(16) -0.0001(18) -0.0303(18)
N1 0.073(3) 0.074(3) 0.076(3) -0.015(2) 0.001(2) -0.003(2)

loop_
_atom_type_symbol
_atom_type_description
_atom_type_scat_dispersion_real
_atom_type_scat_dispersion_imag
_atom_type_scat_source
C C 0.0033 0.0016 'International Tables Vol C Tables 4.2.6.8 and 6.1.1.4'
H H 0.0000 0.0000 'International Tables Vol C Tables 4.2.6.8 and 6.1.1.4'
N N 0.0061 0.0033 'International Tables Vol C Tables 4.2.6.8 and 6.1.1.4'
O O 0.0106 0.0060 'International Tables Vol C Tables 4.2.6.8 and 6.1.1.4'
S S 0.1246 0.1234 'International Tables Vol C Tables 4.2.6.8 and 6.1.1.4'

loop_
_geom_angle_atom_site_label_1
_geom_angle_atom_site_label_2
_geom_angle_atom_site_label_3
_geom_angle
C7 S1 C11 102.5(2)
N1 S2 C7 104.7(2)
C12 C11 C10 119.6(4)
C12 C11 S1 115.3(3)
C10 C11 S1 125.0(3)
C8 C7 S1 124.1(4)
C8 C7 S2 120.1(3)
S1 C7 S2 115.8(3)
O1 C9 C8 121.2(4)
O1 C9 C10 119.8(4)
C8 C9 C10 118.9(4)
C7 C8 C9 127.0(4)
C3 C2 C1 118.0(5)
C3 C2 N1 123.4(4)
C1 C2 N1 118.6(4)
C11 C10 C15 118.4(4)
C11 C10 C9 122.3(4)
C15 C10 C9 119.3(4)
C2 C1 C6 120.2(5)
C13 C12 C11 120.3(5)
C4 C3 C2 120.7(5)
C15 C14 C13 118.6(5)
C5 C6 C1 120.8(5)
C14 C15 C10 122.1(5)
C12 C13 C14 120.9(5)
C6 C5 C4 118.8(6)
C5 C4 C3 121.5(6)
C2 N1 S2 124.5(4)

loop_
_geom_bond_atom_site_label_1
_geom_bond_atom_site_label_2
_geom_bond_distance
S1 C7 1.694(4)
S1 C11 1.738(4)
S2 N1 1.652(4)
S2 C7 1.758(5)
C11 C12 1.380(6)
C11 C10 1.386(6)
C7 C8 1.354(6)
C9 O1 1.232(5)
C9 C8 1.419(6)
C9 C10 1.457(6)
C2 C3 1.366(6)
C2 C1 1.392(6)
C2 N1 1.391(6)
C10 C15 1.386(6)
C1 C6 1.384(7)
C12 C13 1.369(7)
C3 C4 1.363(7)
C14 C15 1.362(7)
C14 C13 1.371(7)
C6 C5 1.346(8)
C5 C4 1.366(9)
